data_7150533
loop_
_publ_author_name
'Salvador, Jorge A. R.'
'Pinto, Rui M. A.'
'Santos, Rita C.'
'Le Roux, Christophe'
'Beja, Ana Matos'
'Paix\~ao, Jos\'e A.'

_publ_section_title
;
 Bismuth triflate-catalyzed Wagner-Meerwein rearrangement in terpenes.
 Application to the synthesis of the 18\a-oleanane core and
 A-neo-18\a-oleanene compounds from lupanes
;
_journal_issue 3
_journal_name_full 'Organic &amp; Biomolecular Chemistry'
_journal_page_first 508
_journal_page_last 517
_journal_paper_doi 10.1039/b814448f
_journal_volume 7
_journal_year 2009
_chemical_absolute_configuration syn
_chemical_formula_moiety 'C32 H52 O3'
_chemical_formula_sum 'C32 H52 O3'
_chemical_formula_weight 484.76
_chemical_melting_point 559
_chemical_name_systematic
;
19\b,28-epoxy-18\a-olean-3\b-yl acetate
;
_space_group_IT_number 5
_symmetry_cell_setting monoclinic
_symmetry_space_group_name_Hall 'C 2y'
_symmetry_space_group_name_H-M 'C 1 2 1'
_atom_sites_solution_hydrogens geom
_atom_sites_solution_primary direct
_atom_sites_solution_secondary difmap
_audit_creation_method SHELXL-97
_cell_angle_alpha 90.00
_cell_angle_beta 99.0080(10)
_cell_angle_gamma 90.00
_cell_formula_units_Z 4
_cell_length_a 13.3520(2)
_cell_length_b 6.54000(10)
_cell_length_c 32.4439(5)
_cell_measurement_reflns_used 9681
_cell_measurement_temperature 293(2)
_cell_measurement_theta_max 26.1742
_cell_measurement_theta_min 2.5425
_cell_volume 2798.13(7)
_computing_cell_refinement 'SAINT (Bruker, 2003)'
_computing_data_collection 'SMART (Bruker, 2003)'
_computing_data_reduction 'SAINT (Bruker, 2003)'
_computing_molecular_graphics 'PLATON (Spek, 2005)'
_computing_publication_material SHELXL-97
_computing_structure_refinement SHELXL-97
_computing_structure_solution 'SHELXS-97 (Sheldrick, 1997)'
_diffrn_ambient_temperature 293(2)
_diffrn_measured_fraction_theta_full 0.999
_diffrn_measured_fraction_theta_max 0.997
_diffrn_measurement_device_type 'Bruker APEX CCD area-detector'
_diffrn_measurement_method '\f and \w scans'
_diffrn_radiation_monochromator graphite
_diffrn_radiation_source 'fine-focus sealed tube'
_diffrn_radiation_type MoK\a
_diffrn_radiation_wavelength 0.71073
_diffrn_reflns_av_R_equivalents 0.0268
_diffrn_reflns_av_sigmaI/netI 0.0137
_diffrn_reflns_limit_h_max 16
_diffrn_reflns_limit_h_min -16
_diffrn_reflns_limit_k_max 8
_diffrn_reflns_limit_k_min -8
_diffrn_reflns_limit_l_max 40
_diffrn_reflns_limit_l_min -40
_diffrn_reflns_number 26879
_diffrn_reflns_theta_full 25.50
_diffrn_reflns_theta_max 26.24
_diffrn_reflns_theta_min 1.91
_exptl_absorpt_coefficient_mu 0.071
_exptl_absorpt_correction_T_max 0.989
_exptl_absorpt_correction_T_min 0.934
_exptl_absorpt_correction_type multi-scan
_exptl_absorpt_process_details '(SADABS; Sheldrick, 2000)'
_exptl_crystal_colour colourless
_exptl_crystal_density_diffrn 1.151
_exptl_crystal_density_method 'not measured'
_exptl_crystal_description tabular
_exptl_crystal_F_000 1072
_exptl_crystal_size_max 0.36
_exptl_crystal_size_mid 0.24
_exptl_crystal_size_min 0.15
_refine_diff_density_max 0.184
_refine_diff_density_min -0.126
_refine_diff_density_rms 0.027
_refine_ls_abs_structure_details 'Flack H D (1983), Acta Cryst. A39, 876-881'
_refine_ls_abs_structure_Flack -0.5(14)
_refine_ls_extinction_coef 0.0014(5)
_refine_ls_extinction_expression Fc^*^=kFc[1+0.001xFc^2^\l^3^/sin(2\q)]^-1/4^
_refine_ls_extinction_method SHELXL
_refine_ls_goodness_of_fit_ref 1.036
_refine_ls_hydrogen_treatment riding
_refine_ls_matrix_type full
_refine_ls_number_parameters 325
_refine_ls_number_reflns 3074
_refine_ls_number_restraints 1
_refine_ls_restrained_S_all 1.035
_refine_ls_R_factor_all 0.0408
_refine_ls_R_factor_gt 0.0355
_refine_ls_shift/su_max 0.000
_refine_ls_shift/su_mean 0.000
_refine_ls_structure_factor_coef Fsqd
_refine_ls_weighting_details 'calc w=1/[\s^2^(Fo^2^)+(0.0600P)^2^+0.5416P] where P=(Fo^2^+2Fc^2^)/3'
_refine_ls_weighting_scheme calc
_refine_ls_wR_factor_gt 0.0951
_refine_ls_wR_factor_ref 0.0994
_reflns_number_gt 2759
_reflns_number_total 3074
_reflns_threshold_expression I>2\s(I)
_cod_data_source_file b814448f.txt
_cod_data_source_block rsrx55
_cod_original_sg_symbol_H-M C2
_cod_database_code 7150533

loop_
_symmetry_equiv_pos_as_xyz
'x, y, z'
'-x, y, -z'
'x+1/2, y+1/2, z'
'-x+1/2, y+1/2, -z'

loop_
_atom_site_label
_atom_site_type_symbol
_atom_site_fract_x
_atom_site_fract_y
_atom_site_fract_z
_atom_site_U_iso_or_equiv
_atom_site_adp_type
_atom_site_occupancy
_atom_site_symmetry_multiplicity
_atom_site_calc_flag
_atom_site_refinement_flags
_atom_site_disorder_assembly
_atom_site_disorder_group
C1 C 0.22967(14) 0.6396(4) 0.33332(6) 0.0424(5) Uani 1 1 d . . .
H1A H 0.1686 0.7171 0.3237 0.051 Uiso 1 1 calc R . .
H1B H 0.2240 0.5092 0.3189 0.051 Uiso 1 1 calc R . .
C2 C 0.23693(14) 0.6013(4) 0.38030(6) 0.0463(5) Uani 1 1 d . . .
H2A H 0.2378 0.7309 0.3949 0.056 Uiso 1 1 calc R . .
H2B H 0.1781 0.5248 0.3857 0.056 Uiso 1 1 calc R . .
C3 C 0.33184(14) 0.4832(3) 0.39625(6) 0.0421(4) Uani 1 1 d . . .
H3 H 0.3272 0.3493 0.3825 0.050 Uiso 1 1 calc R . .
O3A O 0.33907(12) 0.4505(3) 0.44122(4) 0.0519(4) Uani 1 1 d . . .
C3A C 0.30021(17) 0.2804(4) 0.45466(6) 0.0508(5) Uani 1 1 d . . .
O3B O 0.25354(16) 0.1567(3) 0.43213(5) 0.0770(6) Uani 1 1 d . . .
C3B C 0.3224(3) 0.2629(6) 0.50118(7) 0.0835(9) Uani 1 1 d . . .
H3B1 H 0.2635 0.2124 0.5115 0.125 Uiso 1 1 calc R . .
H3B2 H 0.3400 0.3950 0.5130 0.125 Uiso 1 1 calc R . .
H3B3 H 0.3779 0.1702 0.5089 0.125 Uiso 1 1 calc R . .
C4 C 0.43081(15) 0.5850(3) 0.38892(6) 0.0426(4) Uani 1 1 d . . .
C23 C 0.45722(19) 0.7694(4) 0.41788(7) 0.0582(6) Uani 1 1 d . . .
H23A H 0.3991 0.8571 0.4165 0.087 Uiso 1 1 calc R . .
H23B H 0.5123 0.8440 0.4093 0.087 Uiso 1 1 calc R . .
H23C H 0.4767 0.7225 0.4460 0.087 Uiso 1 1 calc R . .
C24 C 0.51572(17) 0.4245(4) 0.39875(7) 0.0600(6) Uani 1 1 d . . .
H24A H 0.5118 0.3620 0.4252 0.090 Uiso 1 1 calc R . .
H24B H 0.5805 0.4899 0.3998 0.090 Uiso 1 1 calc R . .
H24C H 0.5078 0.3217 0.3774 0.090 Uiso 1 1 calc R . .
C5 C 0.41840(13) 0.6370(3) 0.34158(6) 0.0371(4) Uani 1 1 d . . .
H5 H 0.4118 0.5037 0.3276 0.045 Uiso 1 1 calc R . .
C6 C 0.51368(14) 0.7316(4) 0.32846(7) 0.0498(5) Uani 1 1 d . . .
H6A H 0.5189 0.8739 0.3369 0.060 Uiso 1 1 calc R . .
H6B H 0.5733 0.6606 0.3424 0.060 Uiso 1 1 calc R . .
C7 C 0.50952(14) 0.7168(4) 0.28144(6) 0.0477(5) Uani 1 1 d . . .
H7A H 0.5091 0.5737 0.2736 0.057 Uiso 1 1 calc R . .
H7B H 0.5704 0.7781 0.2740 0.057 Uiso 1 1 calc R . .
C8 C 0.41598(14) 0.8228(3) 0.25624(6) 0.0373(4) Uani 1 1 d . . .
C26 C 0.4311(2) 1.0558(3) 0.26212(8) 0.0548(6) Uani 1 1 d . . .
H26A H 0.4505 1.0858 0.2912 0.082 Uiso 1 1 calc R . .
H26B H 0.3689 1.1251 0.2518 0.082 Uiso 1 1 calc R . .
H26C H 0.4833 1.1012 0.2470 0.082 Uiso 1 1 calc R . .
C9 C 0.31879(12) 0.7475(3) 0.27338(5) 0.0336(4) Uani 1 1 d . . .
H9 H 0.3142 0.6014 0.2666 0.040 Uiso 1 1 calc R . .
C10 C 0.32184(14) 0.7567(3) 0.32190(6) 0.0352(4) Uani 1 1 d . . .
C25 C 0.31549(19) 0.9771(4) 0.33803(7) 0.0519(5) Uani 1 1 d . . .
H25A H 0.2911 0.9750 0.3643 0.078 Uiso 1 1 calc R . .
H25B H 0.2698 1.0551 0.3182 0.078 Uiso 1 1 calc R . .
H25C H 0.3816 1.0384 0.3416 0.078 Uiso 1 1 calc R . .
C11 C 0.22298(13) 0.8411(4) 0.24818(6) 0.0462(5) Uani 1 1 d . . .
H11A H 0.1638 0.7863 0.2582 0.055 Uiso 1 1 calc R . .
H11B H 0.2237 0.9879 0.2525 0.055 Uiso 1 1 calc R . .
C12 C 0.21503(13) 0.7967(4) 0.20157(6) 0.0470(5) Uani 1 1 d . . .
H12A H 0.1559 0.8659 0.1867 0.056 Uiso 1 1 calc R . .
H12B H 0.2057 0.6509 0.1969 0.056 Uiso 1 1 calc R . .
C13 C 0.30916(13) 0.8664(3) 0.18390(5) 0.0374(4) Uani 1 1 d . . .
H13 H 0.3154 1.0144 0.1883 0.045 Uiso 1 1 calc R . .
C14 C 0.40645(14) 0.7664(3) 0.20822(6) 0.0374(4) Uani 1 1 d . . .
C27 C 0.40307(18) 0.5332(3) 0.20158(7) 0.0487(5) Uani 1 1 d . . .
H27A H 0.3808 0.5038 0.1726 0.073 Uiso 1 1 calc R . .
H27B H 0.3567 0.4734 0.2180 0.073 Uiso 1 1 calc R . .
H27C H 0.4695 0.4770 0.2100 0.073 Uiso 1 1 calc R . .
C15 C 0.49837(14) 0.8470(4) 0.18925(7) 0.0532(6) Uani 1 1 d . . .
H15A H 0.5047 0.9930 0.1942 0.064 Uiso 1 1 calc R . .
H15B H 0.5596 0.7825 0.2035 0.064 Uiso 1 1 calc R . .
C16 C 0.49019(15) 0.8070(5) 0.14241(7) 0.0557(6) Uani 1 1 d . . .
H16A H 0.5468 0.8724 0.1323 0.067 Uiso 1 1 calc R . .
H16B H 0.4954 0.6610 0.1379 0.067 Uiso 1 1 calc R . .
C17 C 0.39178(15) 0.8847(4) 0.11721(6) 0.0453(5) Uani 1 1 d . . .
C18 C 0.29716(14) 0.8284(3) 0.13669(6) 0.0398(4) Uani 1 1 d . . .
H18 H 0.2777 0.6861 0.1303 0.048 Uiso 1 1 calc R . .
C19 C 0.22245(16) 0.9736(4) 0.11117(6) 0.0491(5) Uani 1 1 d . . .
H19 H 0.1624 0.9912 0.1248 0.059 Uiso 1 1 calc R . .
O19 O 0.27711(14) 1.1634(3) 0.11186(5) 0.0614(4) Uani 1 1 d . . .
C20 C 0.19021(17) 0.9000(5) 0.06577(7) 0.0576(6) Uani 1 1 d . . .
C29 C 0.1163(2) 1.0548(7) 0.04267(8) 0.0861(11) Uani 1 1 d . . .
H29A H 0.0532 1.0490 0.0534 0.129 Uiso 1 1 calc R . .
H29B H 0.1047 1.0230 0.0134 0.129 Uiso 1 1 calc R . .
H29C H 0.1444 1.1897 0.0467 0.129 Uiso 1 1 calc R . .
C30 C 0.1395(2) 0.6895(7) 0.06488(9) 0.0846(10) Uani 1 1 d . . .
H30A H 0.1902 0.5866 0.0728 0.127 Uiso 1 1 calc R . .
H30B H 0.1049 0.6618 0.0372 0.127 Uiso 1 1 calc R . .
H30C H 0.0916 0.6881 0.0841 0.127 Uiso 1 1 calc R . .
C21 C 0.28529(17) 0.8921(5) 0.04486(7) 0.0588(6) Uani 1 1 d . . .
H21A H 0.2707 0.8115 0.0195 0.071 Uiso 1 1 calc R . .
H21B H 0.3017 1.0297 0.0370 0.071 Uiso 1 1 calc R . .
C22 C 0.37728(16) 0.8010(4) 0.07248(6) 0.0560(6) Uani 1 1 d . . .
H22A H 0.4375 0.8304 0.0603 0.067 Uiso 1 1 calc R . .
H22B H 0.3696 0.6537 0.0733 0.067 Uiso 1 1 calc R . .
C28 C 0.38299(19) 1.1170(4) 0.11595(8) 0.0566(6) Uani 1 1 d . . .
H28A H 0.4193 1.1762 0.1414 0.068 Uiso 1 1 calc R . .
H28B H 0.4112 1.1714 0.0924 0.068 Uiso 1 1 calc R . .

loop_
_atom_site_aniso_label
_atom_site_aniso_U_11
_atom_site_aniso_U_22
_atom_site_aniso_U_33
_atom_site_aniso_U_23
_atom_site_aniso_U_13
_atom_site_aniso_U_12
C1 0.0326(9) 0.0550(12) 0.0392(10) -0.0022(9) 0.0045(7) -0.0032(9)
C2 0.0413(10) 0.0590(14) 0.0393(10) -0.0004(10) 0.0082(8) -0.0035(10)
C3 0.0503(11) 0.0426(11) 0.0319(9) -0.0049(8) 0.0020(7) -0.0068(9)
O3A 0.0693(9) 0.0507(9) 0.0330(7) -0.0039(7) 0.0001(6) -0.0097(8)
C3A 0.0605(13) 0.0517(13) 0.0407(11) -0.0012(10) 0.0091(9) -0.0019(11)
O3B 0.1064(14) 0.0752(13) 0.0516(9) -0.0080(10) 0.0191(9) -0.0395(12)
C3B 0.122(2) 0.082(2) 0.0442(13) 0.0072(14) 0.0038(14) -0.010(2)
C4 0.0414(10) 0.0431(11) 0.0404(10) -0.0040(9) -0.0022(7) -0.0007(9)
C23 0.0644(14) 0.0590(14) 0.0471(11) -0.0101(11) -0.0043(10) -0.0176(12)
C24 0.0525(12) 0.0680(16) 0.0555(13) 0.0098(12) -0.0044(10) 0.0119(12)
C5 0.0337(9) 0.0341(9) 0.0418(10) -0.0055(8) 0.0006(7) -0.0023(8)
C6 0.0299(9) 0.0595(13) 0.0574(12) 0.0010(11) -0.0011(8) -0.0030(10)
C7 0.0296(9) 0.0602(14) 0.0535(11) 0.0031(11) 0.0073(8) -0.0009(9)
C8 0.0307(9) 0.0344(9) 0.0472(10) 0.0013(8) 0.0075(7) -0.0013(8)
C26 0.0659(14) 0.0395(11) 0.0606(13) -0.0023(11) 0.0149(11) -0.0132(11)
C9 0.0299(8) 0.0317(9) 0.0397(9) -0.0013(8) 0.0065(7) 0.0009(7)
C10 0.0338(9) 0.0332(9) 0.0382(9) -0.0036(8) 0.0045(7) 0.0008(8)
C25 0.0659(13) 0.0409(11) 0.0496(12) -0.0063(10) 0.0115(10) 0.0089(10)
C11 0.0330(9) 0.0646(14) 0.0427(10) 0.0081(10) 0.0115(7) 0.0115(10)
C12 0.0315(9) 0.0698(15) 0.0407(10) 0.0077(10) 0.0089(7) 0.0047(9)
C13 0.0348(9) 0.0369(9) 0.0426(10) 0.0043(8) 0.0124(7) 0.0063(8)
C14 0.0325(9) 0.0352(10) 0.0461(10) 0.0027(8) 0.0112(7) 0.0043(8)
C27 0.0570(12) 0.0386(11) 0.0511(12) -0.0001(9) 0.0106(9) 0.0137(10)
C15 0.0332(10) 0.0702(16) 0.0586(12) 0.0081(12) 0.0144(8) 0.0024(11)
C16 0.0412(10) 0.0704(16) 0.0611(13) 0.0090(12) 0.0250(9) 0.0097(11)
C17 0.0422(10) 0.0479(12) 0.0499(11) 0.0023(10) 0.0205(9) 0.0045(9)
C18 0.0368(9) 0.0411(10) 0.0438(10) 0.0028(9) 0.0137(8) 0.0051(8)
C19 0.0468(11) 0.0590(14) 0.0448(11) 0.0082(11) 0.0175(9) 0.0171(10)
O19 0.0794(11) 0.0446(9) 0.0639(10) 0.0100(8) 0.0227(8) 0.0192(9)
C20 0.0500(12) 0.0814(18) 0.0437(11) 0.0078(12) 0.0144(9) 0.0130(12)
C29 0.0709(17) 0.138(3) 0.0514(13) 0.0199(18) 0.0148(12) 0.042(2)
C30 0.0734(18) 0.114(3) 0.0644(17) -0.0020(18) 0.0050(13) -0.0231(19)
C21 0.0606(13) 0.0754(17) 0.0446(11) 0.0008(12) 0.0216(9) 0.0124(13)
C22 0.0550(12) 0.0627(15) 0.0561(12) -0.0023(11) 0.0267(10) 0.0133(11)
C28 0.0648(14) 0.0491(13) 0.0596(13) 0.0073(11) 0.0211(11) -0.0032(11)

loop_
_atom_type_symbol
_atom_type_description
_atom_type_scat_dispersion_real
_atom_type_scat_dispersion_imag
_atom_type_scat_source
C C 0.0033 0.0016 'International Tables Vol C Tables 4.2.6.8 and 6.1.1.4'
H H 0.0000 0.0000 'International Tables Vol C Tables 4.2.6.8 and 6.1.1.4'
O O 0.0106 0.0060 'International Tables Vol C Tables 4.2.6.8 and 6.1.1.4'

loop_
_geom_angle_atom_site_label_1
_geom_angle_atom_site_label_2
_geom_angle_atom_site_label_3
_geom_angle
_geom_angle_site_symmetry_1
_geom_angle_site_symmetry_3
_geom_angle_publ_flag
C2 C1 C10 113.04(15) . . ?
C2 C1 H1A 109.0 . . ?
C10 C1 H1A 109.0 . . ?
C2 C1 H1B 109.0 . . ?
C10 C1 H1B 109.0 . . ?
H1A C1 H1B 107.8 . . ?
C3 C2 C1 110.15(15) . . ?
C3 C2 H2A 109.6 . . ?
C1 C2 H2A 109.6 . . ?
C3 C2 H2B 109.6 . . ?
C1 C2 H2B 109.6 . . ?
H2A C2 H2B 108.1 . . ?
O3A C3 C2 109.77(15) . . ?
O3A C3 C4 107.14(14) . . ?
C2 C3 C4 115.10(18) . . ?
O3A C3 H3 108.2 . . ?
C2 C3 H3 108.2 . . ?
C4 C3 H3 108.2 . . ?
C3A O3A C3 118.74(16) . . ?
O3B C3A O3A 123.89(19) . . ?
O3B C3A C3B 124.5(2) . . ?
O3A C3A C3B 111.6(2) . . ?
C3A C3B H3B1 109.5 . . ?
C3A C3B H3B2 109.5 . . ?
H3B1 C3B H3B2 109.5 . . ?
C3A C3B H3B3 109.5 . . ?
H3B1 C3B H3B3 109.5 . . ?
H3B2 C3B H3B3 109.5 . . ?
C3 C4 C23 111.56(17) . . ?
C3 C4 C24 107.24(19) . . ?
C23 C4 C24 108.49(17) . . ?
C3 C4 C5 106.69(14) . . ?
C23 C4 C5 114.27(18) . . ?
C24 C4 C5 108.32(16) . . ?
C4 C23 H23A 109.5 . . ?
C4 C23 H23B 109.5 . . ?
H23A C23 H23B 109.5 . . ?
C4 C23 H23C 109.5 . . ?
H23A C23 H23C 109.5 . . ?
H23B C23 H23C 109.5 . . ?
C4 C24 H24A 109.5 . . ?
C4 C24 H24B 109.5 . . ?
H24A C24 H24B 109.5 . . ?
C4 C24 H24C 109.5 . . ?
H24A C24 H24C 109.5 . . ?
H24B C24 H24C 109.5 . . ?
C6 C5 C4 113.41(15) . . ?
C6 C5 C10 110.67(17) . . ?
C4 C5 C10 117.90(15) . . ?
C6 C5 H5 104.4 . . ?
C4 C5 H5 104.4 . . ?
C10 C5 H5 104.4 . . ?
C7 C6 C5 110.56(16) . . ?
C7 C6 H6A 109.5 . . ?
C5 C6 H6A 109.5 . . ?
C7 C6 H6B 109.5 . . ?
C5 C6 H6B 109.5 . . ?
H6A C6 H6B 108.1 . . ?
C6 C7 C8 113.69(17) . . ?
C6 C7 H7A 108.8 . . ?
C8 C7 H7A 108.8 . . ?
C6 C7 H7B 108.8 . . ?
C8 C7 H7B 108.8 . . ?
H7A C7 H7B 107.7 . . ?
C26 C8 C7 107.33(19) . . ?
C26 C8 C9 111.43(17) . . ?
C7 C8 C9 108.43(15) . . ?
C26 C8 C14 109.85(17) . . ?
C7 C8 C14 110.43(15) . . ?
C9 C8 C14 109.35(14) . . ?
C8 C26 H26A 109.5 . . ?
C8 C26 H26B 109.5 . . ?
H26A C26 H26B 109.5 . . ?
C8 C26 H26C 109.5 . . ?
H26A C26 H26C 109.5 . . ?
H26B C26 H26C 109.5 . . ?
C11 C9 C8 110.65(15) . . ?
C11 C9 C10 114.07(13) . . ?
C8 C9 C10 116.77(14) . . ?
C11 C9 H9 104.6 . . ?
C8 C9 H9 104.6 . . ?
C10 C9 H9 104.6 . . ?
C25 C10 C1 107.13(16) . . ?
C25 C10 C5 114.65(17) . . ?
C1 C10 C5 106.99(15) . . ?
C25 C10 C9 112.50(15) . . ?
C1 C10 C9 108.99(14) . . ?
C5 C10 C9 106.37(14) . . ?
C10 C25 H25A 109.5 . . ?
C10 C25 H25B 109.5 . . ?
H25A C25 H25B 109.5 . . ?
C10 C25 H25C 109.5 . . ?
H25A C25 H25C 109.5 . . ?
H25B C25 H25C 109.5 . . ?
C12 C11 C9 112.02(15) . . ?
C12 C11 H11A 109.2 . . ?
C9 C11 H11A 109.2 . . ?
C12 C11 H11B 109.2 . . ?
C9 C11 H11B 109.2 . . ?
H11A C11 H11B 107.9 . . ?
C11 C12 C13 112.37(17) . . ?
C11 C12 H12A 109.1 . . ?
C13 C12 H12A 109.1 . . ?
C11 C12 H12B 109.1 . . ?
C13 C12 H12B 109.1 . . ?
H12A C12 H12B 107.9 . . ?
C12 C13 C18 111.24(15) . . ?
C12 C13 C14 110.78(15) . . ?
C18 C13 C14 112.76(14) . . ?
C12 C13 H13 107.3 . . ?
C18 C13 H13 107.3 . . ?
C14 C13 H13 107.3 . . ?
C27 C14 C15 106.80(18) . . ?
C27 C14 C13 109.97(18) . . ?
C15 C14 C13 107.84(15) . . ?
C27 C14 C8 111.34(16) . . ?
C15 C14 C8 111.36(16) . . ?
C13 C14 C8 109.43(14) . . ?
C14 C27 H27A 109.5 . . ?
C14 C27 H27B 109.5 . . ?
H27A C27 H27B 109.5 . . ?
C14 C27 H27C 109.5 . . ?
H27A C27 H27C 109.5 . . ?
H27B C27 H27C 109.5 . . ?
C16 C15 C14 113.51(18) . . ?
C16 C15 H15A 108.9 . . ?
C14 C15 H15A 108.9 . . ?
C16 C15 H15B 108.9 . . ?
C14 C15 H15B 108.9 . . ?
H15A C15 H15B 107.7 . . ?
C17 C16 C15 113.45(17) . . ?
C17 C16 H16A 108.9 . . ?
C15 C16 H16A 108.9 . . ?
C17 C16 H16B 108.9 . . ?
C15 C16 H16B 108.9 . . ?
H16A C16 H16B 107.7 . . ?
C16 C17 C28 113.8(2) . . ?
C16 C17 C22 111.06(17) . . ?
C28 C17 C22 109.4(2) . . ?
C16 C17 C18 113.18(17) . . ?
C28 C17 C18 100.62(17) . . ?
C22 C17 C18 108.17(18) . . ?
C19 C18 C13 113.48(15) . . ?
C19 C18 C17 97.88(16) . . ?
C13 C18 C17 113.94(16) . . ?
C19 C18 H18 110.3 . . ?
C13 C18 H18 110.3 . . ?
C17 C18 H18 110.3 . . ?
O19 C19 C18 103.99(16) . . ?
O19 C19 C20 110.41(18) . . ?
C18 C19 C20 112.60(18) . . ?
O19 C19 H19 109.9 . . ?
C18 C19 H19 109.9 . . ?
C20 C19 H19 109.9 . . ?
C28 O19 C19 108.06(17) . . ?
C29 C20 C21 108.8(2) . . ?
C29 C20 C30 109.7(2) . . ?
C21 C20 C30 110.9(2) . . ?
C29 C20 C19 108.9(2) . . ?
C21 C20 C19 107.83(18) . . ?
C30 C20 C19 110.7(2) . . ?
C20 C29 H29A 109.5 . . ?
C20 C29 H29B 109.5 . . ?
H29A C29 H29B 109.5 . . ?
C20 C29 H29C 109.5 . . ?
H29A C29 H29C 109.5 . . ?
H29B C29 H29C 109.5 . . ?
C20 C30 H30A 109.5 . . ?
C20 C30 H30B 109.5 . . ?
H30A C30 H30B 109.5 . . ?
C20 C30 H30C 109.5 . . ?
H30A C30 H30C 109.5 . . ?
H30B C30 H30C 109.5 . . ?
C22 C21 C20 113.61(17) . . ?
C22 C21 H21A 108.8 . . ?
C20 C21 H21A 108.8 . . ?
C22 C21 H21B 108.8 . . ?
C20 C21 H21B 108.8 . . ?
H21A C21 H21B 107.7 . . ?
C21 C22 C17 112.81(18) . . ?
C21 C22 H22A 109.0 . . ?
C17 C22 H22A 109.0 . . ?
C21 C22 H22B 109.0 . . ?
C17 C22 H22B 109.0 . . ?
H22A C22 H22B 107.8 . . ?
O19 C28 C17 106.5(2) . . ?
O19 C28 H28A 110.4 . . ?
C17 C28 H28A 110.4 . . ?
O19 C28 H28B 110.4 . . ?
C17 C28 H28B 110.4 . . ?
H28A C28 H28B 108.6 . . ?

loop_
_geom_bond_atom_site_label_1
_geom_bond_atom_site_label_2
_geom_bond_distance
_geom_bond_site_symmetry_2
_geom_bond_publ_flag
C1 C2 1.533(3) . ?
C1 C10 1.543(3) . ?
C1 H1A 0.9700 . ?
C1 H1B 0.9700 . ?
C2 C3 1.505(3) . ?
C2 H2A 0.9700 . ?
C2 H2B 0.9700 . ?
C3 O3A 1.463(2) . ?
C3 C4 1.531(3) . ?
C3 H3 0.9800 . ?
O3A C3A 1.330(3) . ?
C3A O3B 1.197(3) . ?
C3A C3B 1.496(3) . ?
C3B H3B1 0.9600 . ?
C3B H3B2 0.9600 . ?
C3B H3B3 0.9600 . ?
C4 C23 1.536(3) . ?
C4 C24 1.541(3) . ?
C4 C5 1.556(3) . ?
C23 H23A 0.9600 . ?
C23 H23B 0.9600 . ?
C23 H23C 0.9600 . ?
C24 H24A 0.9600 . ?
C24 H24B 0.9600 . ?
C24 H24C 0.9600 . ?
C5 C6 1.534(3) . ?
C5 C10 1.557(3) . ?
C5 H5 0.9800 . ?
C6 C7 1.521(3) . ?
C6 H6A 0.9700 . ?
C6 H6B 0.9700 . ?
C7 C8 1.546(3) . ?
C7 H7A 0.9700 . ?
C7 H7B 0.9700 . ?
C8 C26 1.545(3) . ?
C8 C9 1.569(2) . ?
C8 C14 1.587(3) . ?
C26 H26A 0.9600 . ?
C26 H26B 0.9600 . ?
C26 H26C 0.9600 . ?
C9 C11 1.534(2) . ?
C9 C10 1.569(2) . ?
C9 H9 0.9800 . ?
C10 C25 1.540(3) . ?
C25 H25A 0.9600 . ?
C25 H25B 0.9600 . ?
C25 H25C 0.9600 . ?
C11 C12 1.527(3) . ?
C11 H11A 0.9700 . ?
C11 H11B 0.9700 . ?
C12 C13 1.530(2) . ?
C12 H12A 0.9700 . ?
C12 H12B 0.9700 . ?
C13 C18 1.535(2) . ?
C13 C14 1.555(2) . ?
C13 H13 0.9800 . ?
C14 C27 1.540(3) . ?
C14 C15 1.549(3) . ?
C27 H27A 0.9600 . ?
C27 H27B 0.9600 . ?
C27 H27C 0.9600 . ?
C15 C16 1.529(3) . ?
C15 H15A 0.9700 . ?
C15 H15B 0.9700 . ?
C16 C17 1.522(3) . ?
C16 H16A 0.9700 . ?
C16 H16B 0.9700 . ?
C17 C28 1.524(3) . ?
C17 C22 1.535(3) . ?
C17 C18 1.543(2) . ?
C18 C19 1.524(3) . ?
C18 H18 0.9800 . ?
C19 O19 1.438(3) . ?
C19 C20 1.546(3) . ?
C19 H19 0.9800 . ?
O19 C28 1.432(3) . ?
C20 C29 1.526(4) . ?
C20 C21 1.531(3) . ?
C20 C30 1.533(5) . ?
C29 H29A 0.9600 . ?
C29 H29B 0.9600 . ?
C29 H29C 0.9600 . ?
C30 H30A 0.9600 . ?
C30 H30B 0.9600 . ?
C30 H30C 0.9600 . ?
C21 C22 1.524(3) . ?
C21 H21A 0.9700 . ?
C21 H21B 0.9700 . ?
C22 H22A 0.9700 . ?
C22 H22B 0.9700 . ?
C28 H28A 0.9700 . ?
C28 H28B 0.9700 . ?

loop_
_geom_torsion_atom_site_label_1
_geom_torsion_atom_site_label_2
_geom_torsion_atom_site_label_3
_geom_torsion_atom_site_label_4
_geom_torsion
_geom_torsion_site_symmetry_1
_geom_torsion_site_symmetry_2
_geom_torsion_site_symmetry_3
_geom_torsion_site_symmetry_4
_geom_torsion_publ_flag
C10 C1 C2 C3 -58.0(2) . . . . ?
C1 C2 C3 O3A 178.98(17) . . . . ?
C1 C2 C3 C4 58.0(2) . . . . ?
C2 C3 O3A C3A 92.0(2) . . . . ?
C4 C3 O3A C3A -142.38(19) . . . . ?
C3 O3A C3A O3B -4.9(3) . . . . ?
C3 O3A C3A C3B 174.8(2) . . . . ?
O3A C3 C4 C23 -49.5(2) . . . . ?
C2 C3 C4 C23 72.9(2) . . . . ?
O3A C3 C4 C24 69.2(2) . . . . ?
C2 C3 C4 C24 -168.48(17) . . . . ?
O3A C3 C4 C5 -174.95(16) . . . . ?
C2 C3 C4 C5 -52.6(2) . . . . ?
C3 C4 C5 C6 -177.24(18) . . . . ?
C23 C4 C5 C6 59.0(2) . . . . ?
C24 C4 C5 C6 -62.1(2) . . . . ?
C3 C4 C5 C10 51.1(2) . . . . ?
C23 C4 C5 C10 -72.7(2) . . . . ?
C24 C4 C5 C10 166.29(18) . . . . ?
C4 C5 C6 C7 162.17(18) . . . . ?
C10 C5 C6 C7 -62.7(2) . . . . ?
C5 C6 C7 C8 58.3(3) . . . . ?
C6 C7 C8 C26 70.6(2) . . . . ?
C6 C7 C8 C9 -49.8(2) . . . . ?
C6 C7 C8 C14 -169.63(17) . . . . ?
C26 C8 C9 C11 64.5(2) . . . . ?
C7 C8 C9 C11 -177.57(17) . . . . ?
C14 C8 C9 C11 -57.1(2) . . . . ?
C26 C8 C9 C10 -68.2(2) . . . . ?
C7 C8 C9 C10 49.7(2) . . . . ?
C14 C8 C9 C10 170.17(15) . . . . ?
C2 C1 C10 C25 -69.9(2) . . . . ?
C2 C1 C10 C5 53.5(2) . . . . ?
C2 C1 C10 C9 168.11(17) . . . . ?
C6 C5 C10 C25 -66.6(2) . . . . ?
C4 C5 C10 C25 66.3(2) . . . . ?
C6 C5 C10 C1 174.81(16) . . . . ?
C4 C5 C10 C1 -52.3(2) . . . . ?
C6 C5 C10 C9 58.4(2) . . . . ?
C4 C5 C10 C9 -168.71(15) . . . . ?
C11 C9 C10 C25 -59.0(2) . . . . ?
C8 C9 C10 C25 72.1(2) . . . . ?
C11 C9 C10 C1 59.6(2) . . . . ?
C8 C9 C10 C1 -169.22(16) . . . . ?
C11 C9 C10 C5 174.66(16) . . . . ?
C8 C9 C10 C5 -54.2(2) . . . . ?
C8 C9 C11 C12 55.6(2) . . . . ?
C10 C9 C11 C12 -170.35(18) . . . . ?
C9 C11 C12 C13 -55.2(3) . . . . ?
C11 C12 C13 C18 -177.52(18) . . . . ?
C11 C12 C13 C14 56.2(2) . . . . ?
C12 C13 C14 C27 65.0(2) . . . . ?
C18 C13 C14 C27 -60.4(2) . . . . ?
C12 C13 C14 C15 -178.90(18) . . . . ?
C18 C13 C14 C15 55.7(2) . . . . ?
C12 C13 C14 C8 -57.6(2) . . . . ?
C18 C13 C14 C8 176.99(15) . . . . ?
C26 C8 C14 C27 173.75(19) . . . . ?
C7 C8 C14 C27 55.6(2) . . . . ?
C9 C8 C14 C27 -63.7(2) . . . . ?
C26 C8 C14 C15 54.7(2) . . . . ?
C7 C8 C14 C15 -63.5(2) . . . . ?
C9 C8 C14 C15 177.25(17) . . . . ?
C26 C8 C14 C13 -64.5(2) . . . . ?
C7 C8 C14 C13 177.35(16) . . . . ?
C9 C8 C14 C13 58.12(19) . . . . ?
C27 C14 C15 C16 61.4(2) . . . . ?
C13 C14 C15 C16 -56.7(3) . . . . ?
C8 C14 C15 C16 -176.82(19) . . . . ?
C14 C15 C16 C17 53.3(3) . . . . ?
C15 C16 C17 C28 68.2(3) . . . . ?
C15 C16 C17 C22 -167.8(2) . . . . ?
C15 C16 C17 C18 -45.9(3) . . . . ?
C12 C13 C18 C19 72.2(2) . . . . ?
C14 C13 C18 C19 -162.65(17) . . . . ?
C12 C13 C18 C17 -176.92(18) . . . . ?
C14 C13 C18 C17 -51.8(2) . . . . ?
C16 C17 C18 C19 165.7(2) . . . . ?
C28 C17 C18 C19 43.8(2) . . . . ?
C22 C17 C18 C19 -70.8(2) . . . . ?
C16 C17 C18 C13 45.6(3) . . . . ?
C28 C17 C18 C13 -76.3(2) . . . . ?
C22 C17 C18 C13 169.07(18) . . . . ?
C13 C18 C19 O19 75.37(18) . . . . ?
C17 C18 C19 O19 -45.08(18) . . . . ?
C13 C18 C19 C20 -165.08(17) . . . . ?
C17 C18 C19 C20 74.5(2) . . . . ?
C18 C19 O19 C28 28.6(2) . . . . ?
C20 C19 O19 C28 -92.4(2) . . . . ?
O19 C19 C20 C29 -63.9(2) . . . . ?
C18 C19 C20 C29 -179.7(2) . . . . ?
O19 C19 C20 C21 54.0(2) . . . . ?
C18 C19 C20 C21 -61.8(3) . . . . ?
O19 C19 C20 C30 175.4(2) . . . . ?
C18 C19 C20 C30 59.7(2) . . . . ?
C29 C20 C21 C22 160.7(3) . . . . ?
C30 C20 C21 C22 -78.6(3) . . . . ?
C19 C20 C21 C22 42.8(3) . . . . ?
C20 C21 C22 C17 -45.2(3) . . . . ?
C16 C17 C22 C21 -174.1(2) . . . . ?
C28 C17 C22 C21 -47.6(3) . . . . ?
C18 C17 C22 C21 61.1(3) . . . . ?
C19 O19 C28 C17 0.7(2) . . . . ?
C16 C17 C28 O19 -150.38(16) . . . . ?
C22 C17 C28 O19 84.7(2) . . . . ?
C18 C17 C28 O19 -29.0(2) . . . . ?

loop_
_cod_related_entry_id
_cod_related_entry_database
_cod_related_entry_code
1 ChemSpider 10244731
